data_7048248
loop_
_publ_author_name
'Hahn, Jennifer'
'Krieg, Matthias'
'Keck, Constanze'
'Maichle-M\"ossmer, C\"acilia'
'Fink, Reinhold F.'
'Bettinger, Holger F.'

_publ_section_title
;
 Thermal dehydrochlorination in the 4-fluoroaniline-trichloroborane
 system: identification of reactive intermediates involved in the
 formation of B,B',B''-trichloro-N,N',N''-tri((4-fluoro)phenyl)borazine.
;
_journal_issue 48
_journal_name_full 'Dalton transactions (Cambridge, England : 2003)'
_journal_page_first 17304
_journal_page_last 17316
_journal_paper_doi 10.1039/c8dt03954b
_journal_volume 47
_journal_year 2018
_chemical_formula_sum 'C6 H6 B Cl3 F N'
_chemical_formula_weight 228.28
_chemical_properties_physical ', Air-sensitive,Moisture-sensitive'
_space_group_crystal_system orthorhombic
_space_group_IT_number 29
_space_group_name_Hall 'P 2c -2ac'
_space_group_name_H-M_alt 'P c a 21'
_symmetry_space_group_name_Hall 'P 2c -2ac'
_symmetry_space_group_name_H-M 'P c a 21'
_atom_sites_solution_hydrogens geom
_audit_creation_method SHELXL-2013
_audit_update_record
;
2017-03-02 deposited with the CCDC.
2018-11-05 downloaded from the CCDC.
;
_cell_angle_alpha 90
_cell_angle_beta 90
_cell_angle_gamma 90
_cell_formula_units_Z 4
_cell_length_a 11.2213(3)
_cell_length_b 12.4120(3)
_cell_length_c 6.7073(2)
_cell_measurement_reflns_used 4951
_cell_measurement_temperature 100(2)
_cell_measurement_theta_max 28.11
_cell_measurement_theta_min 2.446
_cell_volume 934.18(4)
_computing_cell_refinement 'Bruker SAINT'
_computing_data_collection 'Bruker COSMO'
_computing_data_reduction 'Bruker SAINT'
_computing_structure_refinement 'SHELXL-2013 (Sheldrick, 2013)'
_computing_structure_solution 'SHELXS-13 (Sheldrick 2008)'
_diffrn_ambient_temperature 100(2)
_diffrn_measured_fraction_theta_full 0.999
_diffrn_measured_fraction_theta_max 0.999
_diffrn_measurement_device_type 'Bruker APEX II DUO'
_diffrn_measurement_method 'phi and omega scans'
_diffrn_radiation_type MoK\a
_diffrn_radiation_wavelength 0.71073
_diffrn_reflns_av_R_equivalents 0.0305
_diffrn_reflns_av_unetI/netI 0.0248
_diffrn_reflns_Laue_measured_fraction_full 0.999
_diffrn_reflns_Laue_measured_fraction_max 0.999
_diffrn_reflns_limit_h_max 14
_diffrn_reflns_limit_h_min -14
_diffrn_reflns_limit_k_max 16
_diffrn_reflns_limit_k_min -16
_diffrn_reflns_limit_l_max 8
_diffrn_reflns_limit_l_min -8
_diffrn_reflns_number 10743
_diffrn_reflns_point_group_measured_fraction_full 0.977
_diffrn_reflns_point_group_measured_fraction_max 0.959
_diffrn_reflns_theta_full 25.242
_diffrn_reflns_theta_max 28.306
_diffrn_reflns_theta_min 1.641
_diffrn_source 'ImuS-focus sealed tube'
_exptl_absorpt_coefficient_mu 0.935
_exptl_absorpt_correction_T_max 0.9590
_exptl_absorpt_correction_T_min 0.8400
_exptl_absorpt_correction_type numerical
_exptl_absorpt_process_details sadabs
_exptl_crystal_colour colourless
_exptl_crystal_density_diffrn 1.623
_exptl_crystal_description needle
_exptl_crystal_F_000 456
_exptl_crystal_size_max 0.193
_exptl_crystal_size_mid 0.075
_exptl_crystal_size_min 0.045
_refine_diff_density_max 0.710
_refine_diff_density_min -0.239
_refine_diff_density_rms 0.065
_refine_ls_abs_structure_details
;
 Flack x determined using 899 quotients [(I+)-(I-)]/[(I+)+(I-)]
 (Parsons and Flack (2004), Acta Cryst. A60, s61).
;
_refine_ls_abs_structure_Flack 0.11(3)
_refine_ls_extinction_method none
_refine_ls_goodness_of_fit_ref 1.047
_refine_ls_hydrogen_treatment constr
_refine_ls_matrix_type full
_refine_ls_number_parameters 109
_refine_ls_number_reflns 2231
_refine_ls_number_restraints 1
_refine_ls_restrained_S_all 1.047
_refine_ls_R_factor_all 0.0275
_refine_ls_R_factor_gt 0.0258
_refine_ls_shift/su_max 0.000
_refine_ls_shift/su_mean 0.000
_refine_ls_structure_factor_coef Fsqd
_refine_ls_weighting_details 'w=1/[\s^2^(Fo^2^)+(0.0396P)^2^+0.1727P] where P=(Fo^2^+2Fc^2^)/3'
_refine_ls_weighting_scheme calc
_refine_ls_wR_factor_gt 0.0629
_refine_ls_wR_factor_ref 0.0642
_reflns_Friedel_coverage 0.766
_reflns_Friedel_fraction_full 0.950
_reflns_Friedel_fraction_max 0.911
_reflns_number_gt 2138
_reflns_number_total 2231
_reflns_threshold_expression 'I > 2\s(I)'
_cod_data_source_file c8dt03954b2.cif
_cod_data_source_block 1a_mo_fr1
_cod_depositor_comments 'Adding full bibliography for 7048248--7048250.cif.'
_cod_database_code 7048248
_shelx_space_group_comment
;
The symmetry employed for this shelxl refinement is uniquely defined
by the following loop, which should always be used as a source of
symmetry information in preference to the above space-group names.
They are only intended as comments.
;
_shelx_estimated_absorpt_t_min 0.840
_shelx_estimated_absorpt_t_max 0.959
_shelxl_version_number 2013-3

loop_
_space_group_symop_operation_xyz
'x, y, z'
'-x, -y, z+1/2'
'-x+1/2, y, z+1/2'
'x+1/2, -y, z'

loop_
_atom_site_label
_atom_site_type_symbol
_atom_site_fract_x
_atom_site_fract_y
_atom_site_fract_z
_atom_site_U_iso_or_equiv
_atom_site_adp_type
_atom_site_occupancy
_atom_site_site_symmetry_order
_atom_site_calc_flag
_atom_site_refinement_flags_posn
_atom_site_refinement_flags_adp
Cl1 Cl 0.97420(6) 0.89979(4) 0.68593(10) 0.01838(15) Uani 1 1 d . .
Cl2 Cl 1.21841(6) 0.96031(5) 0.53029(10) 0.01872(15) Uani 1 1 d . .
Cl3 Cl 1.16351(6) 0.72848(5) 0.64008(11) 0.02089(16) Uani 1 1 d . .
F1 F 0.72459(16) 0.52023(13) 0.1728(3) 0.0312(4) Uani 1 1 d . .
N1 N 1.0639(2) 0.83652(16) 0.3128(3) 0.0150(4) Uani 1 1 d . .
H5 H 1.0337 0.9059 0.2604 0.018 Uiso 1 1 calc R U
H6 H 1.1361 0.8180 0.2352 0.018 Uiso 1 1 calc R U
C2 C 0.9729(2) 0.75328(19) 0.2726(4) 0.0143(5) Uani 1 1 d . .
C3 C 0.8539(3) 0.77957(19) 0.2814(4) 0.0167(5) Uani 1 1 d . .
H4 H 0.8301 0.8514 0.3102 0.020 Uiso 1 1 calc R U
C4 C 0.7687(3) 0.7002(2) 0.2480(4) 0.0186(6) Uani 1 1 d . .
H3 H 0.6860 0.7163 0.2540 0.022 Uiso 1 1 calc R U
C5 C 0.8078(3) 0.5976(2) 0.2059(5) 0.0208(6) Uani 1 1 d . .
C6 C 0.9261(3) 0.5701(2) 0.1936(5) 0.0246(6) Uani 1 1 d . .
H1 H 0.9494 0.4985 0.1625 0.030 Uiso 1 1 calc R U
B1 B 1.1035(3) 0.8551(2) 0.5404(5) 0.0144(5) Uani 1 1 d . .
C7 C 1.0110(3) 0.6496(2) 0.2279(5) 0.0220(6) Uani 1 1 d . .
H2 H 1.0936 0.6332 0.2209 0.026 Uiso 1 1 calc R U

loop_
_atom_site_aniso_label
_atom_site_aniso_U_11
_atom_site_aniso_U_22
_atom_site_aniso_U_33
_atom_site_aniso_U_23
_atom_site_aniso_U_13
_atom_site_aniso_U_12
Cl1 0.0156(3) 0.0165(3) 0.0230(3) -0.0041(2) 0.0029(3) 0.0005(2)
Cl2 0.0180(3) 0.0182(3) 0.0200(3) 0.0014(2) -0.0032(3) -0.0078(2)
Cl3 0.0183(3) 0.0137(2) 0.0306(4) 0.0039(2) -0.0040(3) 0.0023(2)
F1 0.0237(11) 0.0208(7) 0.0491(12) 0.0003(8) -0.0087(9) -0.0116(7)
N1 0.0147(12) 0.0116(9) 0.0188(11) -0.0002(8) 0.0004(9) -0.0029(8)
C2 0.0152(14) 0.0118(11) 0.0159(12) -0.0009(9) -0.0007(10) -0.0027(9)
C3 0.0179(15) 0.0126(11) 0.0195(13) 0.0016(10) -0.0029(11) 0.0024(10)
C4 0.0128(16) 0.0208(12) 0.0222(14) 0.0020(10) -0.0024(11) -0.0002(10)
C5 0.0182(14) 0.0158(11) 0.0284(15) 0.0001(10) -0.0035(12) -0.0080(10)
C6 0.0213(15) 0.0123(10) 0.0402(17) -0.0053(12) -0.0028(14) -0.0004(10)
B1 0.0134(14) 0.0128(11) 0.0171(12) -0.0002(11) -0.0021(12) 0.0001(10)
C7 0.0129(14) 0.0180(12) 0.0353(17) -0.0073(11) -0.0005(12) 0.0003(10)

loop_
_atom_type_symbol
_atom_type_description
_atom_type_scat_dispersion_real
_atom_type_scat_dispersion_imag
_atom_type_scat_source
C C 0.0033 0.0016 'International Tables Vol C Tables 4.2.6.8 and 6.1.1.4'
H H 0.0000 0.0000 'International Tables Vol C Tables 4.2.6.8 and 6.1.1.4'
B B 0.0013 0.0007 'International Tables Vol C Tables 4.2.6.8 and 6.1.1.4'
F F 0.0171 0.0103 'International Tables Vol C Tables 4.2.6.8 and 6.1.1.4'
Cl Cl 0.1484 0.1585 'International Tables Vol C Tables 4.2.6.8 and 6.1.1.4'
N N 0.0061 0.0033 'International Tables Vol C Tables 4.2.6.8 and 6.1.1.4'

loop_
_geom_angle_atom_site_label_1
_geom_angle_atom_site_label_2
_geom_angle_atom_site_label_3
_geom_angle
C2 N1 B1 117.7(2)
C2 N1 H5 107.9
B1 N1 H5 107.9
C2 N1 H6 107.9
B1 N1 H6 107.9
H5 N1 H6 107.2
C3 C2 C7 121.9(2)
C3 C2 N1 119.8(2)
C7 C2 N1 118.3(3)
C2 C3 C4 119.5(2)
C2 C3 H4 120.3
C4 C3 H4 120.3
C5 C4 C3 118.0(3)
C5 C4 H3 121.0
C3 C4 H3 121.0
F1 C5 C4 118.0(3)
F1 C5 C6 118.7(2)
C4 C5 C6 123.4(2)
C5 C6 C7 118.5(2)
C5 C6 H1 120.8
C7 C6 H1 120.8
N1 B1 Cl3 108.92(17)
N1 B1 Cl1 109.27(18)
Cl3 B1 Cl1 110.78(16)
N1 B1 Cl2 105.16(18)
Cl3 B1 Cl2 111.41(16)
Cl1 B1 Cl2 111.11(14)
C2 C7 C6 118.8(3)
C2 C7 H2 120.6
C6 C7 H2 120.6

loop_
_geom_bond_atom_site_label_1
_geom_bond_atom_site_label_2
_geom_bond_distance
Cl1 B1 1.835(3)
Cl2 B1 1.836(3)
Cl3 B1 1.836(3)
F1 C5 1.357(3)
N1 C2 1.478(3)
N1 B1 1.606(4)
N1 H5 0.9900
N1 H6 0.9900
C2 C3 1.376(4)
C2 C7 1.389(4)
C3 C4 1.391(4)
C3 H4 0.9500
C4 C5 1.376(4)
C4 H3 0.9500
C5 C6 1.373(4)
C6 C7 1.390(4)
C6 H1 0.9500
C7 H2 0.9500

loop_
_geom_torsion_atom_site_label_1
_geom_torsion_atom_site_label_2
_geom_torsion_atom_site_label_3
_geom_torsion_atom_site_label_4
_geom_torsion
B1 N1 C2 C3 87.2(3)
B1 N1 C2 C7 -92.4(3)
C7 C2 C3 C4 1.0(4)
N1 C2 C3 C4 -178.5(2)
C2 C3 C4 C5 -0.4(4)
C3 C4 C5 F1 -179.9(3)
C3 C4 C5 C6 -0.6(5)
F1 C5 C6 C7 -179.9(3)
C4 C5 C6 C7 0.8(5)
C2 N1 B1 Cl3 59.1(3)
C2 N1 B1 Cl1 -62.0(3)
C2 N1 B1 Cl2 178.64(18)
C3 C2 C7 C6 -0.8(4)
N1 C2 C7 C6 178.7(3)
C5 C6 C7 C2 -0.1(5)
